data_2204989
loop_
_publ_author_name
'Gibson, Dorothy H.'
'Mashuta, Mark S.'
'Andino, Jose G.'

_publ_section_title
;<i>cis</i>-(2,2'-Bipyridyl-\k^2^<i>N</i>,<i>N</i>')carbonyl(\h^3^-1-methylene-2,2':6',2''-terpyridyl-\k^3^<i>C</i>^1^,<i>N</i>,<i>N</i>')ruthenium(II)
 bis(hexafluorophosphate) acetone disolvate
;
_journal_issue 2
_journal_name_full 'Acta Crystallographica Section E'
_journal_page_first m341
_journal_page_last m343
_journal_paper_doi 10.1107/S160053680500142X
_journal_volume 61
_journal_year 2005
_chemical_formula_iupac '[Ru (C10 H8 N2) (C16 H13 N3) (C O)] (PF 6)2, 2C3 H6 O'
_chemical_formula_moiety 'C27 H21 N5 O Ru 2+, 2F6 P -, 2C3 H6 O'
_chemical_formula_sum 'C33 H33 F12 N5 O3 P2 Ru'
_chemical_formula_weight 938.65
_chemical_name_common '[(CH~2~trpy)(bipy)CORu] 2PF~6~ acetone'
_chemical_name_systematic
;
cis-(2,2'-Bipyridyl-\k^2^N,N')carbonyl(\h^3^-1-methylene-2,2':6',2''-
terpyridyl-\k^3^C^1^,N,N')-ruthenium(II) bis(hexafluorophosphate) acetone
disolvate
;
_space_group_IT_number 2
_symmetry_cell_setting triclinic
_symmetry_space_group_name_Hall '-P 1'
_symmetry_space_group_name_H-M 'P -1'
_atom_sites_solution_hydrogens geom
_atom_sites_solution_primary direct
_atom_sites_solution_secondary difmap
_audit_creation_method SHELXL-97
_cell_angle_alpha 68.211(2)
_cell_angle_beta 72.262(2)
_cell_angle_gamma 67.135(2)
_cell_formula_units_Z 2
_cell_length_a 12.0293(15)
_cell_length_b 13.1788(17)
_cell_length_c 13.8881(18)
_cell_measurement_reflns_used 6669
_cell_measurement_temperature 90(2)
_cell_measurement_theta_max 25.07
_cell_measurement_theta_min 2.23
_cell_volume 1850.4(4)
_computing_cell_refinement 'SAINT (Bruker, 2002)'
_computing_data_collection 'SMART (Bruker, 2002)'
_computing_data_reduction SAINT
_computing_molecular_graphics 'SHELXTL  (Bruker, 2001)'
_computing_publication_material SHELXTL
_computing_structure_refinement 'SHELXL97 (Sheldrick, 1997)'
_computing_structure_solution 'SHELXS90 (Sheldrick, 1990)'
_diffrn_ambient_temperature 90(2)
_diffrn_measured_fraction_theta_full 0.989
_diffrn_measured_fraction_theta_max 0.990
_diffrn_measurement_device_type 'Bruker SMART APEX CCD'
_diffrn_measurement_method \w
_diffrn_radiation_monochromator graphite
_diffrn_radiation_source 'normal-focus sealed tube'
_diffrn_radiation_type MoK\a
_diffrn_radiation_wavelength 0.71073
_diffrn_reflns_av_R_equivalents 0.013
_diffrn_reflns_av_sigmaI/netI 0.020
_diffrn_reflns_limit_h_max 13
_diffrn_reflns_limit_h_min -14
_diffrn_reflns_limit_k_max 15
_diffrn_reflns_limit_k_min -15
_diffrn_reflns_limit_l_max 16
_diffrn_reflns_limit_l_min -16
_diffrn_reflns_number 13720
_diffrn_reflns_theta_full 25.10
_diffrn_reflns_theta_max 25.09
_diffrn_reflns_theta_min 1.75
_diffrn_standards_decay_% <0.1
_diffrn_standards_interval_count 0
_diffrn_standards_interval_time 0
_diffrn_standards_number 0
_exptl_absorpt_coefficient_mu 0.613
_exptl_absorpt_correction_T_max 0.909
_exptl_absorpt_correction_T_min 0.852
_exptl_absorpt_correction_type multi-scan
_exptl_absorpt_process_details '(SADABS; Sheldrick, (1996)'
_exptl_crystal_colour orange
_exptl_crystal_density_diffrn 1.685
_exptl_crystal_density_meas ?
_exptl_crystal_density_method .
_exptl_crystal_description block
_exptl_crystal_F_000 944
_exptl_crystal_size_max 0.23
_exptl_crystal_size_mid 0.19
_exptl_crystal_size_min 0.15
_refine_diff_density_max 2.021
_refine_diff_density_min -0.903
_refine_ls_extinction_method none
_refine_ls_goodness_of_fit_ref 1.04
_refine_ls_hydrogen_treatment constr
_refine_ls_matrix_type full
_refine_ls_number_parameters 572
_refine_ls_number_reflns 6536
_refine_ls_number_restraints 17
_refine_ls_restrained_S_all 1.05
_refine_ls_R_factor_all 0.035
_refine_ls_R_factor_gt 0.034
_refine_ls_shift/su_max 0.01
_refine_ls_shift/su_mean 0.00
_refine_ls_structure_factor_coef Fsqd
_refine_ls_weighting_details 'calc w = 1/[\s^2^(Fo^2^)+(0.042P)^2^+2.9426P] where P = (Fo^2^+2Fc^2^)/3'
_refine_ls_weighting_scheme calc
_refine_ls_wR_factor_gt 0.088
_refine_ls_wR_factor_ref 0.089
_reflns_number_gt 6284
_reflns_number_total 6536
_reflns_threshold_expression I>2\s(I)
_cod_data_source_file ac6152.cif
_cod_data_source_block I
_cod_depositor_comments
;
The following automatic conversions were performed:
'_symmetry_cell_setting' value 'Triclinic' changed to 'triclinic'
according to '/home/saulius/struct/CIF-dictionaries/cif_core.dic'
dictionary named 'cif_core.dic' version 2.4.1 from 2010-06-29.

Automatic conversion script
Id: cif_fix_enum 1527 2010-12-29 10:47:43Z saulius 

The following automatic conversions were performed:

'_symmetry_cell_setting' value 'Triclinic' changed to 'triclinic'
according to /home/saulius/struct/CIF-dictionaries/cif_core.dic
dictionary named 'cif_core.dic' version 2.4.1 from 2010-06-29.

Automatic conversion script
Id: cif_fix_values 1715 2011-07-08 13:25:40Z adriana 
;
_cod_database_code 2204989
_cod_database_fobs_code 2204989

loop_
_symmetry_equiv_pos_as_xyz
'x, y, z'
'-x, -y, -z'

loop_
_atom_site_label
_atom_site_fract_x
_atom_site_fract_y
_atom_site_fract_z
_atom_site_U_iso_or_equiv
_atom_site_adp_type
_atom_site_calc_flag
_atom_site_refinement_flags
_atom_site_occupancy
_atom_site_type_symbol
Ru1 0.431596(18) 0.304304(17) 0.286510(16) 0.01606(8) Uani d . 1 Ru
O2 0.21469(18) 0.28627(17) 0.46214(15) 0.0234(4) Uani d . 1 O
N1 0.5463(2) 0.21213(19) 0.39659(17) 0.0192(5) Uani d . 1 N
N2 0.4720(2) 0.13000(19) 0.28985(17) 0.0191(5) Uani d . 1 N
N3 0.5860(2) 0.29287(19) 0.15861(18) 0.0203(5) Uani d . 1 N
N4 0.3530(2) 0.38964(19) 0.15500(17) 0.0181(5) Uani d . 1 N
N5 0.2519(2) 0.52890(18) 0.29769(18) 0.0191(5) Uani d . 1 N
C1 0.3900(2) 0.4778(2) 0.2784(2) 0.0208(6) Uani d . 1 C
H1A 0.4237 0.4829 0.3326 0.025 Uiso calc R 1 H
H1B 0.4264 0.5199 0.2081 0.025 Uiso calc R 1 H
C2 0.2956(2) 0.2960(2) 0.3926(2) 0.0178(5) Uani d . 1 C
C3 0.5767(3) 0.2595(2) 0.4509(2) 0.0225(6) Uani d . 1 C
H3 0.5350 0.3382 0.4476 0.027 Uiso calc R 1 H
C4 0.6667(3) 0.1980(3) 0.5118(2) 0.0282(6) Uani d . 1 C
H4 0.6864 0.2340 0.5495 0.034 Uiso calc R 1 H
C5 0.7278(3) 0.0836(3) 0.5171(2) 0.0303(7) Uani d . 1 C
H5 0.7910 0.0402 0.5575 0.036 Uiso calc R 1 H
C6 0.6955(3) 0.0330(3) 0.4627(2) 0.0271(6) Uani d . 1 C
H6 0.7360 -0.0458 0.4658 0.033 Uiso calc R 1 H
C7 0.6035(3) 0.0983(2) 0.4034(2) 0.0213(6) Uani d . 1 C
C8 0.5599(2) 0.0520(2) 0.3456(2) 0.0203(6) Uani d . 1 C
C9 0.6001(3) -0.0635(2) 0.3483(2) 0.0267(6) Uani d . 1 C
H9 0.6625 -0.1176 0.3867 0.032 Uiso calc R 1 H
C10 0.5487(3) -0.0985(3) 0.2949(2) 0.0299(7) Uani d . 1 C
H10 0.5756 -0.1768 0.2958 0.036 Uiso calc R 1 H
C11 0.4574(3) -0.0182(3) 0.2399(2) 0.0283(6) Uani d . 1 C
H11 0.4200 -0.0405 0.2032 0.034 Uiso calc R 1 H
C12 0.4218(3) 0.0948(2) 0.2393(2) 0.0230(6) Uani d . 1 C
H12 0.3591 0.1498 0.2016 0.028 Uiso calc R 1 H
C13 0.7047(3) 0.2483(2) 0.1661(2) 0.0243(6) Uani d . 1 C
H13 0.7273 0.2442 0.2276 0.029 Uiso calc R 1 H
C14 0.7959(3) 0.2079(3) 0.0878(3) 0.0299(7) Uani d . 1 C
H14 0.8795 0.1772 0.0952 0.036 Uiso calc R 1 H
C15 0.7627(3) 0.2131(3) -0.0012(3) 0.0309(7) Uani d . 1 C
H15 0.8233 0.1841 -0.0551 0.037 Uiso calc R 1 H
C16 0.6407(3) 0.2610(2) -0.0111(2) 0.0258(6) Uani d . 1 C
H16 0.6166 0.2661 -0.0722 0.031 Uiso calc R 1 H
C17 0.5536(3) 0.3016(2) 0.0696(2) 0.0215(6) Uani d . 1 C
C18 0.4223(3) 0.3631(2) 0.0648(2) 0.0206(6) Uani d . 1 C
C19 0.3739(3) 0.4028(2) -0.0257(2) 0.0252(6) Uani d . 1 C
H19 0.4216 0.3793 -0.0867 0.030 Uiso calc R 1 H
C20 0.2551(3) 0.4770(3) -0.0260(2) 0.0271(6) Uani d . 1 C
H20 0.2180 0.5006 -0.0854 0.032 Uiso calc R 1 H
C21 0.1909(3) 0.5167(2) 0.0609(2) 0.0249(6) Uani d . 1 C
H21 0.1123 0.5732 0.0595 0.030 Uiso calc R 1 H
C22 0.2433(2) 0.4725(2) 0.1502(2) 0.0203(6) Uani d . 1 C
C23 0.1818(2) 0.5195(2) 0.2415(2) 0.0192(5) Uani d . 1 C
C24 0.0554(3) 0.5577(2) 0.2690(2) 0.0212(6) Uani d . 1 C
H24 0.0066 0.5532 0.2291 0.025 Uiso calc R 1 H
C25 -0.0013(3) 0.6025(2) 0.3537(2) 0.0242(6) Uani d . 1 C
H25 -0.0883 0.6270 0.3734 0.029 Uiso calc R 1 H
C26 0.0706(3) 0.6110(2) 0.4091(2) 0.0244(6) Uani d . 1 C
H26 0.0337 0.6417 0.4675 0.029 Uiso calc R 1 H
C27 0.1962(3) 0.5747(2) 0.3791(2) 0.0222(6) Uani d . 1 C
H27 0.2453 0.5820 0.4168 0.027 Uiso calc R 1 H
O40 0.8496(2) 0.7299(2) 0.7368(2) 0.0444(6) Uani d . 1 O
C40 0.9481(3) 0.7455(3) 0.7117(3) 0.0291(7) Uani d . 1 C
C41 1.0261(3) 0.7087(4) 0.7911(3) 0.0489(10) Uani d . 1 C
H41A 1.0259 0.7766 0.8048 0.073 Uiso calc R 1 H
H41B 1.1104 0.6669 0.7640 0.073 Uiso calc R 1 H
H41C 0.9935 0.6585 0.8568 0.073 Uiso calc R 1 H
C42 0.9978(3) 0.8022(3) 0.6005(3) 0.0393(8) Uani d . 1 C
H42A 0.9383 0.8236 0.5559 0.059 Uiso calc R 1 H
H42B 1.0751 0.7488 0.5750 0.059 Uiso calc R 1 H
H42C 1.0127 0.8713 0.5977 0.059 Uiso calc R 1 H
P1 0.31613(7) 0.45038(6) 0.66037(6) 0.02540(17) Uani d . 1 P
F1 0.32685(17) 0.53221(16) 0.71618(14) 0.0319(4) Uani d . 1 F
F2 0.30578(18) 0.36835(17) 0.60420(18) 0.0431(5) Uani d . 1 F
F3A 0.1772(4) 0.5307(5) 0.6405(5) 0.0192(10) Uani d PD 0.50 F
F4A 0.4541(4) 0.3686(4) 0.6710(6) 0.0312(11) Uani d PD 0.50 F
F5A 0.3684(6) 0.5265(5) 0.5440(3) 0.0226(9) Uani d PD 0.50 F
F6A 0.2608(7) 0.3743(5) 0.7677(4) 0.0394(12) Uani d PD 0.50 F
F3B 0.2025(12) 0.5476(11) 0.6187(10) 0.034(4) Uiso d PD 0.25 F
F4B 0.4233(9) 0.3514(9) 0.7241(8) 0.040(3) Uiso d PD 0.25 F
F5B 0.4032(11) 0.4907(9) 0.5642(9) 0.040(4) Uiso d PD 0.25 F
F6B 0.2148(11) 0.4164(9) 0.7738(10) 0.043(3) Uiso d PD 0.25 F
F3C 0.1736(11) 0.5064(10) 0.6839(8) 0.042(4) Uiso d PD 0.25 F
F4C 0.4636(10) 0.4019(9) 0.6308(8) 0.034(3) Uiso d PD 0.25 F
F5C 0.3238(10) 0.5533(9) 0.5535(9) 0.037(3) Uiso d PD 0.25 F
F6C 0.3139(11) 0.3502(10) 0.7673(9) 0.043(4) Uiso d PD 0.25 F
P2A 0.11117(14) 0.92734(8) 0.24543(9) 0.0239(2) Uani d PD 0.80 P
F7A 0.1455(3) 0.8408(2) 0.3564(2) 0.0472(7) Uani d PD 0.80 F
F8A 0.0807(3) 1.0104(2) 0.1327(2) 0.0430(7) Uani d PD 0.80 F
F9A 0.2485(2) 0.8736(2) 0.1886(2) 0.0465(7) Uani d PD 0.80 F
F10A -0.0242(3) 0.9831(4) 0.3006(3) 0.0659(10) Uani d PD 0.80 F
F11A 0.0713(3) 0.8340(2) 0.22916(19) 0.0419(6) Uani d PD 0.80 F
F12A 0.1555(2) 1.0201(2) 0.25897(19) 0.0323(5) Uani d PD 0.80 F
P2B 0.0569(8) 0.9322(6) 0.2707(6) 0.0473(19) Uiso d PD 0.20 P
F7B 0.0816(16) 0.8843(15) 0.3821(12) 0.089(2) Uiso d PD 0.20 F
F8B 0.0406(16) 0.9796(15) 0.1478(12) 0.089(2) Uiso d PD 0.20 F
F9B 0.1655(15) 0.9891(15) 0.2274(14) 0.089(2) Uiso d PD 0.20 F
F10B -0.0445(14) 0.8739(13) 0.3022(12) 0.089(2) Uiso d PD 0.20 F
F11B 0.1585(15) 0.8201(13) 0.2388(13) 0.089(2) Uiso d PD 0.20 F
F12B -0.0408(16) 1.0478(14) 0.2833(15) 0.089(2) Uiso d PD 0.20 F
O50 0.0653(3) 0.2800(3) 0.9581(2) 0.0622(9) Uani d . 1 O
C50 0.1527(3) 0.1977(3) 0.9480(2) 0.0347(7) Uani d . 1 C
C51 0.1551(4) 0.1255(5) 0.8873(4) 0.0617(12) Uani d . 1 C
H51A 0.0707 0.1343 0.8860 0.093 Uiso calc R 1 H
H51B 0.1970 0.0447 0.9207 0.093 Uiso calc R 1 H
H51C 0.1990 0.1494 0.8149 0.093 Uiso calc R 1 H
C52 0.2628(3) 0.1659(3) 0.9939(3) 0.0416(8) Uani d . 1 C
H52A 0.3336 0.1739 0.9367 0.062 Uiso calc R 1 H
H52B 0.2803 0.0860 1.0387 0.062 Uiso calc R 1 H
H52C 0.2471 0.2168 1.0363 0.062 Uiso calc R 1 H

loop_
_atom_site_aniso_label
_atom_site_aniso_U_11
_atom_site_aniso_U_22
_atom_site_aniso_U_33
_atom_site_aniso_U_12
_atom_site_aniso_U_13
_atom_site_aniso_U_23
Ru1 0.01439(12) 0.01498(12) 0.01493(12) -0.00371(8) -0.00327(8) -0.00059(8)
O2 0.0213(10) 0.0265(10) 0.0192(10) -0.0087(8) -0.0004(8) -0.0044(8)
N1 0.0155(11) 0.0200(11) 0.0173(11) -0.0052(9) -0.0026(9) -0.0006(9)
N2 0.0180(11) 0.0190(11) 0.0152(11) -0.0055(9) -0.0006(9) -0.0018(9)
N3 0.0195(12) 0.0168(11) 0.0207(12) -0.0068(9) -0.0028(9) -0.0006(9)
N4 0.0180(11) 0.0168(11) 0.0160(11) -0.0061(9) -0.0026(9) -0.0008(9)
N5 0.0190(12) 0.0148(11) 0.0191(11) -0.0048(9) -0.0044(9) 0.0000(9)
C1 0.0177(13) 0.0199(13) 0.0223(14) -0.0068(11) -0.0045(11) -0.0018(11)
C2 0.0201(14) 0.0144(12) 0.0186(13) -0.0036(10) -0.0093(12) -0.0018(10)
C3 0.0200(14) 0.0234(14) 0.0226(14) -0.0075(11) -0.0039(11) -0.0043(11)
C4 0.0267(16) 0.0338(16) 0.0252(15) -0.0114(13) -0.0082(12) -0.0048(13)
C5 0.0240(15) 0.0328(17) 0.0285(16) -0.0052(13) -0.0123(13) -0.0008(13)
C6 0.0223(15) 0.0232(14) 0.0272(15) -0.0021(12) -0.0070(12) -0.0013(12)
C7 0.0190(13) 0.0213(14) 0.0170(13) -0.0061(11) -0.0015(11) -0.0002(11)
C8 0.0182(13) 0.0199(13) 0.0155(13) -0.0054(11) -0.0006(10) 0.0002(11)
C9 0.0266(15) 0.0191(14) 0.0239(15) -0.0017(12) -0.0045(12) -0.0009(12)
C10 0.0357(17) 0.0183(14) 0.0297(16) -0.0067(13) -0.0036(13) -0.0045(12)
C11 0.0343(17) 0.0272(15) 0.0253(15) -0.0130(13) -0.0029(13) -0.0081(12)
C12 0.0232(14) 0.0234(14) 0.0187(14) -0.0074(11) -0.0040(11) -0.0018(11)
C13 0.0208(14) 0.0221(14) 0.0273(15) -0.0082(11) -0.0042(12) -0.0029(12)
C14 0.0199(15) 0.0267(15) 0.0369(17) -0.0055(12) -0.0002(13) -0.0082(13)
C15 0.0267(16) 0.0295(16) 0.0309(16) -0.0060(13) 0.0031(13) -0.0123(13)
C16 0.0267(15) 0.0225(14) 0.0239(15) -0.0065(12) -0.0012(12) -0.0061(12)
C17 0.0225(14) 0.0171(13) 0.0204(14) -0.0084(11) -0.0012(11) -0.0003(11)
C18 0.0221(14) 0.0163(13) 0.0185(13) -0.0072(11) -0.0006(11) -0.0008(11)
C19 0.0294(16) 0.0255(14) 0.0160(14) -0.0094(12) -0.0012(12) -0.0024(11)
C20 0.0294(16) 0.0294(15) 0.0170(14) -0.0080(13) -0.0080(12) 0.0008(12)
C21 0.0230(14) 0.0239(14) 0.0209(14) -0.0040(12) -0.0062(12) -0.0007(12)
C22 0.0183(13) 0.0193(13) 0.0191(13) -0.0065(11) -0.0038(11) -0.0001(11)
C23 0.0197(13) 0.0162(12) 0.0168(13) -0.0054(10) -0.0046(11) 0.0012(10)
C24 0.0192(14) 0.0203(13) 0.0211(14) -0.0053(11) -0.0063(11) -0.0016(11)
C25 0.0191(14) 0.0206(14) 0.0260(15) -0.0035(11) -0.0030(11) -0.0031(12)
C26 0.0267(15) 0.0198(14) 0.0235(14) -0.0054(11) -0.0033(12) -0.0058(11)
C27 0.0260(15) 0.0159(13) 0.0234(14) -0.0054(11) -0.0070(12) -0.0035(11)
O40 0.0364(14) 0.0502(15) 0.0561(16) -0.0210(12) -0.0051(12) -0.0203(13)
C40 0.0238(16) 0.0280(15) 0.0383(18) -0.0015(12) -0.0070(13) -0.0185(14)
C41 0.037(2) 0.063(3) 0.044(2) 0.0073(18) -0.0155(17) -0.0303(19)
C42 0.0341(18) 0.046(2) 0.0382(19) -0.0084(15) -0.0054(15) -0.0184(16)
P1 0.0227(4) 0.0212(4) 0.0314(4) -0.0070(3) -0.0060(3) -0.0057(3)
F1 0.0351(10) 0.0363(10) 0.0274(9) -0.0154(8) -0.0001(8) -0.0126(8)
F2 0.0327(10) 0.0355(10) 0.0733(15) -0.0047(8) -0.0189(10) -0.0278(10)
F3A 0.006(2) 0.022(2) 0.025(3) -0.0038(18) 0.000(2) -0.005(2)
F4A 0.022(2) 0.016(2) 0.054(4) 0.0027(18) -0.024(3) -0.005(3)
F5A 0.015(3) 0.037(3) 0.015(2) -0.012(2) 0.004(2) -0.008(2)
F6A 0.048(4) 0.035(3) 0.030(2) -0.028(3) -0.014(3) 0.017(2)
P2A 0.0277(6) 0.0239(5) 0.0208(5) -0.0078(5) -0.0093(5) -0.0035(4)
F7A 0.078(2) 0.0492(16) 0.0276(13) -0.0340(15) -0.0324(14) 0.0076(11)
F8A 0.0516(16) 0.0407(15) 0.0359(14) -0.0206(12) -0.0279(12) 0.0120(11)
F9A 0.0302(13) 0.0531(16) 0.0650(18) -0.0028(11) -0.0085(12) -0.0376(14)
F10A 0.0320(17) 0.095(3) 0.081(2) -0.0231(19) 0.0170(15) -0.055(2)
F11A 0.0686(18) 0.0412(14) 0.0318(13) -0.0337(13) -0.0257(12) 0.0029(11)
F12A 0.0329(12) 0.0301(12) 0.0373(14) -0.0103(10) -0.0059(10) -0.0134(10)
O50 0.0449(16) 0.0593(18) 0.0367(15) 0.0175(14) -0.0023(12) -0.0039(13)
C50 0.0268(17) 0.0412(19) 0.0216(15) -0.0060(14) -0.0020(13) -0.0003(14)
C51 0.047(2) 0.095(4) 0.055(3) -0.026(2) -0.007(2) -0.033(3)
C52 0.0383(19) 0.046(2) 0.040(2) -0.0192(16) -0.0112(16) -0.0022(16)

loop_
_atom_type_symbol
_atom_type_description
_atom_type_scat_dispersion_real
_atom_type_scat_dispersion_imag
_atom_type_scat_source
C C 0.0033 0.0016 'International Tables Vol C Tables 4.2.6.8 and 6.1.1.4'
H H 0.0000 0.0000 'International Tables Vol C Tables 4.2.6.8 and 6.1.1.4'
N N 0.0061 0.0033 'International Tables Vol C Tables 4.2.6.8 and 6.1.1.4'
O O 0.0106 0.0060 'International Tables Vol C Tables 4.2.6.8 and 6.1.1.4'
F F 0.0171 0.0103 'International Tables Vol C Tables 4.2.6.8 and 6.1.1.4'
P P 0.1023 0.0942 'International Tables Vol C Tables 4.2.6.8 and 6.1.1.4'
Ru Ru -1.2594 0.8363 'International Tables Vol C Tables 4.2.6.8 and 6.1.1.4'

loop_
_geom_angle_atom_site_label_1
_geom_angle_atom_site_label_2
_geom_angle_atom_site_label_3
_geom_angle
_geom_angle_publ_flag
N4 Ru1 C2 101.69(10) no
N1 Ru1 C2 90.42(10) no
N1 Ru1 N2 77.12(9) yes
N1 Ru1 N4 167.70(9) yes
N2 Ru1 N3 80.53(8) yes
N3 Ru1 N4 76.52(9) yes
N1 Ru1 C1 104.65(10) yes
N2 Ru1 C1 178.13(10) yes
N3 Ru1 C1 98.77(10) yes
N3 Ru1 C2 171.23(10) yes
N4 Ru1 C1 77.92(10) no
C1 Ru1 C2 89.16(11) yes
C2 Ru1 N2 91.43(10) no
N4 Ru1 N2 100.23(9) no
N1 Ru1 N3 91.19(9) no
C3 N1 C7 119.2(2) no
C3 N1 Ru1 124.22(19) no
C7 N1 Ru1 116.18(18) no
C12 N2 C8 119.3(2) no
C12 N2 Ru1 125.65(19) no
C8 N2 Ru1 115.00(18) no
C13 N3 C17 118.9(2) no
C13 N3 Ru1 126.7(2) no
C17 N3 Ru1 111.42(18) no
C22 N4 C18 118.6(2) no
C22 N4 Ru1 125.52(18) no
C18 N4 Ru1 115.75(18) no
C27 N5 C23 119.6(2) no
C27 N5 C1 118.5(2) no
C23 N5 C1 121.6(2) no
Ru1 C1 N5 107.35(16) yes
N5 C1 H1A 110.2 no
Ru1 C1 H1A 110.2 no
N5 C1 H1B 110.2 no
Ru1 C1 H1B 110.2 no
H1A C1 H1B 108.5 no
Ru1 C2 O2 176.5(2) yes
N1 C3 C4 122.3(3) no
N1 C3 H3 118.9 no
C4 C3 H3 118.9 no
C5 C4 C3 119.2(3) no
C5 C4 H4 120.4 no
C3 C4 H4 120.4 no
C4 C5 C6 119.0(3) no
C4 C5 H5 120.5 no
C6 C5 H5 120.5 no
C5 C6 C7 119.5(3) no
C5 C6 H6 120.2 no
C7 C6 H6 120.2 no
N1 C7 C6 120.8(3) no
N1 C7 C8 115.5(2) no
C6 C7 C8 123.7(3) no
N2 C8 C9 120.6(3) no
N2 C8 C7 114.9(2) no
C9 C8 C7 124.5(3) no
C10 C9 C8 119.6(3) no
C10 C9 H9 120.2 no
C8 C9 H9 120.2 no
C9 C10 C11 119.2(3) no
C9 C10 H10 120.4 no
C11 C10 H10 120.4 no
C12 C11 C10 118.8(3) no
C12 C11 H11 120.6 no
C10 C11 H11 120.6 no
N2 C12 C11 122.6(3) no
N2 C12 H12 118.7 no
C11 C12 H12 118.7 no
N3 C13 C14 122.6(3) no
N3 C13 H13 118.7 no
C14 C13 H13 118.7 no
C15 C14 C13 118.7(3) no
C15 C14 H14 120.7 no
C13 C14 H14 120.7 no
C14 C15 C16 119.4(3) no
C14 C15 H15 120.3 no
C16 C15 H15 120.3 no
C15 C16 C17 119.2(3) no
C15 C16 H16 120.4 no
C17 C16 H16 120.4 no
N3 C17 C16 121.2(3) no
N3 C17 C18 114.3(2) no
C16 C17 C18 124.4(3) no
N4 C18 C19 121.3(3) no
N4 C18 C17 114.2(2) no
C19 C18 C17 124.2(3) no
C20 C19 C18 119.0(3) no
C20 C19 H19 120.5 no
C18 C19 H19 120.5 no
C21 C20 C19 119.4(3) no
C21 C20 H20 120.3 no
C19 C20 H20 120.3 no
C20 C21 C22 118.9(3) no
C20 C21 H21 120.6 no
C22 C21 H21 120.6 no
N4 C22 C21 121.5(3) no
N4 C22 C23 118.1(2) no
C21 C22 C23 120.4(2) no
N5 C23 C24 119.4(2) no
N5 C23 C22 119.3(2) no
C24 C23 C22 121.3(2) no
C23 C24 C25 120.9(3) no
C23 C24 H24 119.6 no
C25 C24 H24 119.6 no
C26 C25 C24 118.8(3) no
C26 C25 H25 120.6 no
C24 C25 H25 120.6 no
C27 C26 C25 119.4(3) no
C27 C26 H26 120.3 no
C25 C26 H26 120.3 no
N5 C27 C26 121.9(3) no
N5 C27 H27 119.1 no
C26 C27 H27 119.1 no
O40 C40 C41 121.1(3) no
O40 C40 C42 122.1(3) no
C41 C40 C42 116.8(3) no
C40 C41 H41A 109.5 no
C40 C41 H41B 109.5 no
H41A C41 H41B 109.5 no
C40 C41 H41C 109.5 no
H41A C41 H41C 109.5 no
H41B C41 H41C 109.5 no
C40 C42 H42A 109.5 no
C40 C42 H42B 109.5 no
H42A C42 H42B 109.5 no
C40 C42 H42C 109.5 no
H42A C42 H42C 109.5 no
H42B C42 H42C 109.5 no
O50 C50 C51 120.5(4) no
O50 C50 C52 121.8(4) no
C51 C50 C52 117.7(3) no
C50 C52 H52A 109.5 no
C50 C52 H52B 109.5 no
H52A C52 H52B 109.5 no
C50 C52 H52C 109.5 no
H52A C52 H52C 109.5 no
H52B C52 H52C 109.5 no
C50 C51 H51A 109.5 no
C50 C51 H51B 109.5 no
H51A C51 H51B 109.5 no
C50 C51 H51C 109.5 no
H51A C51 H51C 109.5 no
H51B C51 H51C 109.5 no
F5B P1 F3B 92.9(6) no
F3C P1 F6C 92.4(6) no
F3C P1 F5C 89.4(6) no
F6C P1 F5C 177.0(5) no
F5B P1 F1 91.2(4) no
F3C P1 F1 87.8(4) no
F3B P1 F1 89.1(4) no
F6A P1 F1 93.0(2) no
F6C P1 F1 91.9(4) no
F5C P1 F1 85.8(4) no
F6A P1 F4A 92.3(4) no
F1 P1 F4A 91.03(16) no
F5B P1 F2 88.7(4) no
F3C P1 F2 92.4(4) no
F3B P1 F2 91.0(4) no
F6A P1 F2 87.1(2) no
F6C P1 F2 88.1(4) no
F5C P1 F2 94.2(4) no
F1 P1 F2 179.83(12) no
F4A P1 F2 88.85(16) no
F3C P1 F4C 175.8(6) no
F6C P1 F4C 91.4(5) no
F5C P1 F4C 86.7(5) no
F1 P1 F4C 90.3(4) no
F2 P1 F4C 89.6(4) no
F5B P1 F4B 94.9(6) no
F3B P1 F4B 170.1(6) no
F1 P1 F4B 84.8(3) no
F2 P1 F4B 95.2(3) no
F6A P1 F5A 175.5(2) no
F1 P1 F5A 91.08(16) no
F4A P1 F5A 89.6(3) no
F2 P1 F5A 88.80(17) no
F11A P2A F9A 89.54(15) no
F11A P2A F8A 89.32(14) no
F9A P2A F8A 88.90(16) no
F11A P2A F7A 89.74(13) no
F9A P2A F7A 89.25(17) no
F8A P2A F7A 177.93(19) no
F11A P2A F10A 91.51(19) no
F9A P2A F10A 178.76(19) no
F8A P2A F10A 90.45(19) no
F7A P2A F10A 91.4(2) no
F11A P2A F12A 178.05(18) no
F9A P2A F12A 88.57(15) no
F8A P2A F12A 90.17(14) no
F7A P2A F12A 90.71(14) no
F10A P2A F12A 90.38(16) no
F7B P2B F12B 96.8(10) no
F7B P2B F10B 91.7(10) no
F12B P2B F10B 91.3(10) no
F7B P2B F9B 92.7(10) no
F12B P2B F9B 91.7(10) no
F10B P2B F9B 174.3(9) no
F7B P2B F11B 91.6(9) no
F12B P2B F11B 171.4(9) no
F10B P2B F11B 90.0(9) no
F9B P2B F11B 86.3(10) no
F7B P2B F8B 175.9(11) no
F12B P2B F8B 86.4(10) no
F10B P2B F8B 90.6(9) no
F9B P2B F8B 84.7(10) no
F11B P2B F8B 85.1(9) no

loop_
_geom_bond_atom_site_label_1
_geom_bond_atom_site_label_2
_geom_bond_distance
_geom_bond_publ_flag
Ru1 N1 2.079(2) yes
Ru1 N2 2.141(2) yes
Ru1 N3 2.145(2) yes
Ru1 N4 2.048(2) yes
Ru1 C1 2.108(3) yes
Ru1 C2 1.846(3) yes
O2 C2 1.153(3) yes
N1 C3 1.337(4) no
N1 C7 1.365(4) no
N2 C12 1.338(4) no
N2 C8 1.355(4) no
N3 C13 1.337(4) no
N3 C17 1.359(4) no
N4 C22 1.348(4) no
N4 C18 1.360(4) no
N5 C27 1.350(4) no
N5 C23 1.374(4) no
N5 C1 1.510(3) yes
C1 H1A 0.9900 no
C1 H1B 0.9900 no
C3 C4 1.382(4) no
C3 H3 0.9500 no
C4 C5 1.382(4) no
C4 H4 0.9500 no
C5 C6 1.386(5) no
C5 H5 0.9500 no
C6 C7 1.390(4) no
C6 H6 0.9500 no
C7 C8 1.471(4) no
C8 C9 1.395(4) no
C9 C10 1.379(5) no
C9 H9 0.9500 no
C10 C11 1.385(4) no
C10 H10 0.9500 no
C11 C12 1.378(4) no
C11 H11 0.9500 no
C12 H12 0.9500 no
C13 C14 1.385(4) no
C13 H13 0.9500 no
C14 C15 1.381(5) no
C14 H14 0.9500 no
C15 C16 1.382(4) no
C15 H15 0.9500 no
C16 C17 1.390(4) no
C16 H16 0.9500 no
C17 C18 1.478(4) no
C18 C19 1.383(4) no
C19 C20 1.384(4) no
C19 H19 0.9500 no
C20 C21 1.382(4) no
C20 H20 0.9500 no
C21 C22 1.390(4) no
C21 H21 0.9500 no
C22 C23 1.481(4) no
C23 C24 1.380(4) no
C24 C25 1.383(4) no
C24 H24 0.9500 no
C25 C26 1.376(4) no
C25 H25 0.9500 no
C26 C27 1.374(4) no
C26 H26 0.9500 no
C27 H27 0.9500 no
O40 C40 1.205(4) no
C40 C41 1.488(5) no
C40 C42 1.493(5) no
C41 H41A 0.9800 no
C41 H41B 0.9800 no
C41 H41C 0.9800 no
C42 H42A 0.9800 no
C42 H42B 0.9800 no
C42 H42C 0.9800 no
P1 F5B 1.489(12) no
P1 F3C 1.564(12) no
P1 F3B 1.554(14) no
P1 F6A 1.573(4) no
P1 F6C 1.580(12) no
P1 F5C 1.604(12) no
P1 F1 1.6031(18) no
P1 F4A 1.606(4) no
P1 F2 1.607(2) no
P1 F4C 1.611(11) no
P1 F4B 1.636(11) no
P1 F5A 1.637(4) no
P2A F11A 1.590(2) no
P2A F9A 1.601(3) no
P2A F8A 1.596(2) no
P2A F7A 1.601(2) no
P2A F10A 1.583(3) no
P2A F12A 1.598(2) no
P2B F7B 1.514(15) no
P2B F12B 1.554(15) no
P2B F10B 1.557(14) no
P2B F9B 1.606(15) no
P2B F11B 1.621(14) no
P2B F8B 1.631(15) no
O50 C50 1.200(4) no
C50 C51 1.476(6) no
C50 C52 1.490(5) no
C51 H51A 0.9800 no
C51 H51B 0.9800 no
C51 H51C 0.9800 no
C52 H52A 0.9800 no
C52 H52B 0.9800 no
C52 H52C 0.9800 no

loop_
_geom_torsion_atom_site_label_1
_geom_torsion_atom_site_label_2
_geom_torsion_atom_site_label_3
_geom_torsion_atom_site_label_4
_geom_torsion
_geom_torsion_publ_flag
C2 Ru1 N1 C3 -86.0(2) no
N4 Ru1 N1 C3 103.8(4) no
C1 Ru1 N1 C3 3.2(2) no
N2 Ru1 N1 C3 -177.4(2) no
N3 Ru1 N1 C3 102.6(2) no
C2 Ru1 N1 C7 101.5(2) no
N4 Ru1 N1 C7 -68.7(5) no
C1 Ru1 N1 C7 -169.26(19) no
N2 Ru1 N1 C7 10.13(18) no
N3 Ru1 N1 C7 -69.88(19) no
C2 Ru1 N2 C12 83.8(2) no
N4 Ru1 N2 C12 -18.3(2) no
N1 Ru1 N2 C12 173.9(2) no
N3 Ru1 N2 C12 -92.6(2) no
C2 Ru1 N2 C8 -98.8(2) no
N4 Ru1 N2 C8 159.06(18) no
N1 Ru1 N2 C8 -8.68(18) no
N3 Ru1 N2 C8 84.74(19) no
N4 Ru1 N3 C13 175.1(2) no
N1 Ru1 N3 C13 -5.2(2) no
C1 Ru1 N3 C13 99.8(2) no
N2 Ru1 N3 C13 -81.9(2) no
N4 Ru1 N3 C17 -24.94(18) no
N1 Ru1 N3 C17 154.80(18) no
C1 Ru1 N3 C17 -100.18(19) no
N2 Ru1 N3 C17 78.07(18) no
C2 Ru1 N4 C22 34.4(2) no
N1 Ru1 N4 C22 -155.6(4) no
C1 Ru1 N4 C22 -52.2(2) no
N2 Ru1 N4 C22 128.0(2) no
N3 Ru1 N4 C22 -154.4(2) no
C2 Ru1 N4 C18 -149.37(19) no
N1 Ru1 N4 C18 20.6(5) no
C1 Ru1 N4 C18 124.0(2) no
N2 Ru1 N4 C18 -55.75(19) no
N3 Ru1 N4 C18 21.83(18) no
C27 N5 C1 Ru1 121.7(2) no
C23 N5 C1 Ru1 -51.7(3) no
C2 Ru1 C1 N5 -36.20(18) no
N4 Ru1 C1 N5 65.95(17) no
N1 Ru1 C1 N5 -126.42(17) no
N3 Ru1 C1 N5 140.03(17) no
C7 N1 C3 C4 1.9(4) no
Ru1 N1 C3 C4 -170.4(2) no
N1 C3 C4 C5 -0.1(4) no
C3 C4 C5 C6 -1.1(5) no
C4 C5 C6 C7 0.5(5) no
C3 N1 C7 C6 -2.5(4) no
Ru1 N1 C7 C6 170.4(2) no
C3 N1 C7 C8 176.9(2) no
Ru1 N1 C7 C8 -10.2(3) no
C5 C6 C7 N1 1.3(4) no
C5 C6 C7 C8 -178.0(3) no
C12 N2 C8 C9 1.6(4) no
Ru1 N2 C8 C9 -175.9(2) no
C12 N2 C8 C7 -176.4(2) no
Ru1 N2 C8 C7 6.1(3) no
N1 C7 C8 N2 2.5(3) no
C6 C7 C8 N2 -178.1(3) no
N1 C7 C8 C9 -175.4(3) no
C6 C7 C8 C9 4.0(4) no
N2 C8 C9 C10 -0.8(4) no
C7 C8 C9 C10 177.0(3) no
C8 C9 C10 C11 -0.4(4) no
C9 C10 C11 C12 0.8(5) no
C8 N2 C12 C11 -1.2(4) no
Ru1 N2 C12 C11 176.0(2) no
C10 C11 C12 N2 0.0(4) no
C17 N3 C13 C14 -1.6(4) no
Ru1 N3 C13 C14 157.0(2) no
N3 C13 C14 C15 -0.5(4) no
C13 C14 C15 C16 1.7(5) no
C14 C15 C16 C17 -0.8(4) no
C13 N3 C17 C16 2.6(4) no
Ru1 N3 C17 C16 -159.2(2) no
C13 N3 C17 C18 -173.8(2) no
Ru1 N3 C17 C18 24.4(3) no
C15 C16 C17 N3 -1.4(4) no
C15 C16 C17 C18 174.6(3) no
C22 N4 C18 C19 -12.3(4) no
Ru1 N4 C18 C19 171.2(2) no
C22 N4 C18 C17 161.0(2) no
Ru1 N4 C18 C17 -15.5(3) no
N3 C17 C18 N4 -7.0(3) no
C16 C17 C18 N4 176.8(3) no
N3 C17 C18 C19 166.2(3) no
C16 C17 C18 C19 -10.1(4) no
N4 C18 C19 C20 4.4(4) no
C17 C18 C19 C20 -168.3(3) no
C18 C19 C20 C21 4.8(4) no
C19 C20 C21 C22 -6.0(4) no
C18 N4 C22 C21 11.1(4) no
Ru1 N4 C22 C21 -172.7(2) no
C18 N4 C22 C23 -166.1(2) no
Ru1 N4 C22 C23 10.1(3) no
C20 C21 C22 N4 -2.1(4) no
C20 C21 C22 C23 175.1(3) no
C27 N5 C23 C24 0.3(4) no
C1 N5 C23 C24 173.7(2) no
C27 N5 C23 C22 178.2(2) no
C1 N5 C23 C22 -8.5(4) no
N4 C22 C23 N5 34.0(4) no
C21 C22 C23 N5 -143.2(3) no
N4 C22 C23 C24 -148.2(3) no
C21 C22 C23 C24 34.5(4) no
N5 C23 C24 C25 -1.6(4) no
C22 C23 C24 C25 -179.4(2) no
C23 C24 C25 C26 1.5(4) no
C24 C25 C26 C27 -0.2(4) no
C23 N5 C27 C26 1.0(4) no
C1 N5 C27 C26 -172.5(2) no
C25 C26 C27 N5 -1.1(4) no
